data_4329014
loop_
_publ_author_name
'Zhangjing Zhang'
'Shengchang Xiang'
'Kunlun Hong'
'Madhab, C. Das'
'Hadi D. Arman'
'Maya Garcia'
'Jalal U. Mondal'
'K. Mark Thomas'
'Banglin Chen'

_publ_section_title
;
 Triple Framework Interpenetration and Immobilization of Open Metal Sites
 within a Microporous Mixed Metal-Organic Framework for Highly Selective
 Gas Adsorption
;
_journal_name_full 'Inorganic Chemistry'
_journal_page_first 4947
_journal_page_last 4953
_journal_paper_doi 10.1021/ic2021275
_journal_volume 51
_journal_year 2012
_chemical_formula_sum 'C44 H32 Cu N4 O10 Zn2'
_chemical_formula_weight 971.02
_chemical_name_systematic
; 
 ? 
;
_space_group_IT_number 15
_symmetry_cell_setting monoclinic
_symmetry_space_group_name_Hall '-C 2yc'
_symmetry_space_group_name_H-M 'C 1 2/c 1'
_atom_sites_solution_hydrogens geom
_atom_sites_solution_primary direct
_atom_sites_solution_secondary difmap
_audit_creation_method SHELXL-97
_cell_angle_alpha 90.00
_cell_angle_beta 129.76(3)
_cell_angle_gamma 90.00
_cell_formula_units_Z 4
_cell_length_a 22.564(4)
_cell_length_b 20.405(4)
_cell_length_c 14.919(3)
_cell_measurement_temperature 173(2)
_cell_volume 5280(3)
_computing_cell_refinement 'CrystalClear (Rigaku Inc., 2008)'
_computing_data_collection 'CrystalClear (Rigaku Inc., 2008)'
_computing_data_reduction 'CrystalClear (Rigaku Inc., 2008)'
_computing_structure_refinement 'SHELXL-97 (Sheldrick, 1997)'
_computing_structure_solution 'SHELXS-97 (Sheldrick, 1990)'
_diffrn_ambient_temperature 173(2)
_diffrn_detector_area_resol_mean 28.5714
_diffrn_measured_fraction_theta_full 0.991
_diffrn_measured_fraction_theta_max 0.991
_diffrn_measurement_device_type 'Saturn724 (2x2 bin mode)'
_diffrn_measurement_method \w
_diffrn_radiation_monochromator graphite
_diffrn_radiation_source 'sealed tube'
_diffrn_radiation_type MoK\a
_diffrn_radiation_wavelength 0.71073
_diffrn_reflns_av_R_equivalents 0.0485
_diffrn_reflns_av_sigmaI/netI 0.1150
_diffrn_reflns_limit_h_max 26
_diffrn_reflns_limit_h_min -27
_diffrn_reflns_limit_k_max 24
_diffrn_reflns_limit_k_min -21
_diffrn_reflns_limit_l_max 17
_diffrn_reflns_limit_l_min -17
_diffrn_reflns_number 14954
_diffrn_reflns_theta_full 25.34
_diffrn_reflns_theta_max 25.34
_diffrn_reflns_theta_min 2.73
_exptl_absorpt_coefficient_mu 1.351
_exptl_absorpt_correction_T_max 0.8768
_exptl_absorpt_correction_T_min 0.7288
_exptl_absorpt_correction_type multi-scan
_exptl_absorpt_process_details 'ABSCOR (Higashi, 1995)'
_exptl_crystal_colour 'light blue'
_exptl_crystal_density_diffrn 1.221
_exptl_crystal_description Platelet
_exptl_crystal_F_000 1972
_exptl_crystal_size_max 0.25
_exptl_crystal_size_mid 0.20
_exptl_crystal_size_min 0.10
_platon_squeeze_details
;
;
_refine_diff_density_max 2.171
_refine_diff_density_min -1.255
_refine_diff_density_rms 0.115
_refine_ls_extinction_coef 0.0006(3)
_refine_ls_extinction_expression Fc^*^=kFc[1+0.001xFc^2^\l^3^/sin(2\q)]^-1/4^
_refine_ls_extinction_method SHELXL
_refine_ls_goodness_of_fit_ref 1.017
_refine_ls_hydrogen_treatment constr
_refine_ls_matrix_type full
_refine_ls_number_parameters 309
_refine_ls_number_reflns 4794
_refine_ls_number_restraints 52
_refine_ls_restrained_S_all 1.028
_refine_ls_R_factor_all 0.0966
_refine_ls_R_factor_gt 0.0829
_refine_ls_shift/su_max 0.000
_refine_ls_shift/su_mean 0.000
_refine_ls_structure_factor_coef Fsqd
_refine_ls_weighting_details 'calc w=1/[\s^2^(Fo^2^)+(0.1372P)^2^+0.0000P] where P=(Fo^2^+2Fc^2^)/3'
_refine_ls_weighting_scheme calc
_refine_ls_wR_factor_gt 0.2185
_refine_ls_wR_factor_ref 0.2447
_reflns_number_gt 3367
_reflns_number_total 4794
_reflns_threshold_expression >2sigma(I)
_cod_data_source_file ic2021275_si_002.cif
_cod_data_source_block a
_cod_original_cell_volume 5280.4(28)
_cod_database_code 4329014

loop_
_symmetry_equiv_pos_as_xyz
'x, y, z'
'-x, y, -z+1/2'
'x+1/2, y+1/2, z'
'-x+1/2, y+1/2, -z+1/2'
'-x, -y, -z'
'x, -y, z-1/2'
'-x+1/2, -y+1/2, -z'
'x+1/2, -y+1/2, z-1/2'

loop_
_atom_site_label
_atom_site_type_symbol
_atom_site_fract_x
_atom_site_fract_y
_atom_site_fract_z
_atom_site_U_iso_or_equiv
_atom_site_adp_type
_atom_site_occupancy
_atom_site_symmetry_multiplicity
_atom_site_calc_flag
_atom_site_refinement_flags
_atom_site_disorder_group
Zn1 Zn -0.44560(3) 0.80450(2) -0.62112(5) 0.0308(3) Uani 1 1 d . .
O1 O -0.3965(2) 0.72913(18) -0.6403(4) 0.0516(10) Uani 1 1 d . .
O2 O -0.4666(2) 0.74397(19) -0.8316(4) 0.0559(11) Uani 1 1 d . .
O3 O -0.0139(2) 0.38091(17) -0.6519(3) 0.0466(9) Uani 1 1 d . .
O4 O -0.1086(2) 0.36579(17) -0.8439(3) 0.0448(9) Uani 1 1 d . .
C1 C -0.4122(3) 0.7174(3) -0.7369(5) 0.0437(13) Uani 1 1 d . .
C2 C -0.3640(4) 0.6692(3) -0.7382(5) 0.0511(14) Uani 1 1 d . .
C3 C -0.2990(4) 0.6411(3) -0.6337(5) 0.0585(16) Uani 1 1 d . .
H3A H -0.2861 0.6532 -0.5615 0.070 Uiso 1 1 calc R .
C4 C -0.2538(4) 0.5959(3) -0.6352(5) 0.0581(17) Uani 1 1 d . .
H4A H -0.2113 0.5763 -0.5643 0.070 Uiso 1 1 calc R .
C5 C -0.2699(3) 0.5787(3) -0.7399(5) 0.0529(15) Uani 1 1 d . .
C6 C -0.3314(4) 0.6094(4) -0.8414(6) 0.075(2) Uani 1 1 d . .
H6A H -0.3419 0.5996 -0.9126 0.090 Uiso 1 1 calc R .
C7 C -0.3788(4) 0.6547(4) -0.8418(6) 0.076(2) Uani 1 1 d . .
H7A H -0.4206 0.6751 -0.9125 0.091 Uiso 1 1 calc R .
C8 C -0.2209(3) 0.5321(3) -0.7429(5) 0.0500(14) Uani 1 1 d . .
C9 C -0.1452(4) 0.5176(3) -0.6401(6) 0.075(2) Uani 1 1 d . .
H9A H -0.1253 0.5386 -0.5689 0.090 Uiso 1 1 calc R .
C10 C -0.1003(4) 0.4733(3) -0.6426(6) 0.070(2) Uani 1 1 d . .
H10A H -0.0499 0.4636 -0.5728 0.084 Uiso 1 1 calc R .
C11 C -0.1280(3) 0.4424(2) -0.7465(4) 0.0385(12) Uani 1 1 d . .
C12 C -0.2028(3) 0.4549(3) -0.8455(5) 0.0610(18) Uani 1 1 d . .
H12A H -0.2237 0.4322 -0.9158 0.073 Uiso 1 1 calc R .
C13 C -0.2478(3) 0.5005(3) -0.8435(5) 0.0642(19) Uani 1 1 d . .
H13A H -0.2982 0.5099 -0.9134 0.077 Uiso 1 1 calc R .
C14 C -0.0796(3) 0.3930(2) -0.7477(5) 0.0373(11) Uani 1 1 d . .
Cu1 Cu -0.2238(2) 0.71920(17) 0.0008(2) 0.1522(17) Uani 0.50 1 d PU .
N1 N -0.3853(3) 0.7968(2) -0.4494(4) 0.0419(11) Uani 1 1 d U .
O21 O -0.2518(10) 0.7576(8) -0.0988(11) 0.139(7) Uani 0.541(15) 1 d PU 1
O21A O -0.2967(13) 0.7839(9) -0.1131(15) 0.140(9) Uani 0.459(15) 1 d PU 2
C21 C -0.4076(6) 0.8259(5) -0.3970(7) 0.088(2) Uani 1 1 d U .
H21A H -0.4508 0.8545 -0.4420 0.105 Uiso 1 1 calc R .
C22 C -0.3723(9) 0.8176(6) -0.2796(10) 0.122(4) Uani 1 1 d U .
C23 C -0.3060(8) 0.7787(7) -0.2106(9) 0.129(4) Uani 1 1 d U .
C24 C -0.2836(6) 0.7457(4) -0.2669(7) 0.095(3) Uani 1 1 d U .
C25 C -0.3238(4) 0.7566(3) -0.3840(6) 0.0657(18) Uani 1 1 d U .
H25A H -0.3073 0.7345 -0.4206 0.079 Uiso 1 1 calc R .
C26 C -0.4082(10) 0.8608(7) -0.2374(12) 0.191(7) Uani 1 1 d U .
H26A H -0.3815 0.8560 -0.1556 0.229 Uiso 1 1 d R .
H26B H -0.4053 0.9056 -0.2540 0.229 Uiso 1 1 d R .
H26C H -0.4613 0.8485 -0.2812 0.229 Uiso 1 1 d R .
C27 C -0.2191(8) 0.7016(6) -0.2017(10) 0.142(5) Uani 1 1 d U .
H27A H -0.1994 0.6792 -0.2335 0.170 Uiso 1 1 calc R .
N2 N -0.1901(14) 0.6958(12) -0.0909(16) 0.174(11) Uani 0.50 1 d PU .
C28 C -0.122(2) 0.6539(18) -0.021(2) 0.246(18) Uani 0.50 1 d PU .
H28A H -0.0751 0.6806 0.0331 0.295 Uiso 0.50 1 calc PR .
H28B H -0.1167 0.6285 -0.0720 0.295 Uiso 0.50 1 calc PR .
N3 N -0.1505(16) 0.6534(13) 0.1073(18) 0.199(14) Uani 0.50 1 d PU .
C29 C -0.1352(17) 0.6046(15) 0.0514(19) 0.208(14) Uani 0.50 1 d PU .
H29A H -0.1797 0.5751 -0.0011 0.250 Uiso 0.50 1 calc PR .
H29B H -0.0885 0.5784 0.1095 0.250 Uiso 0.50 1 calc PR .

loop_
_atom_site_aniso_label
_atom_site_aniso_U_11
_atom_site_aniso_U_22
_atom_site_aniso_U_33
_atom_site_aniso_U_23
_atom_site_aniso_U_13
_atom_site_aniso_U_12
Zn1 0.0336(4) 0.0296(4) 0.0442(5) 0.00045(17) 0.0318(4) 0.00076(18)
O1 0.073(3) 0.0447(19) 0.067(3) 0.0083(17) 0.058(2) 0.0215(19)
O2 0.062(2) 0.060(2) 0.069(3) 0.0099(19) 0.052(2) 0.026(2)
O3 0.0412(19) 0.0428(19) 0.055(2) -0.0047(15) 0.0300(18) 0.0118(16)
O4 0.0452(19) 0.0474(19) 0.050(2) -0.0097(16) 0.0340(18) 0.0078(16)
C1 0.055(3) 0.042(3) 0.061(4) 0.007(2) 0.049(3) 0.012(3)
C2 0.059(3) 0.055(3) 0.057(4) 0.013(3) 0.046(3) 0.030(3)
C3 0.078(4) 0.068(4) 0.054(4) 0.012(3) 0.054(3) 0.033(3)
C4 0.069(4) 0.070(4) 0.051(3) 0.017(3) 0.045(3) 0.038(3)
C5 0.056(3) 0.065(3) 0.046(3) 0.011(3) 0.036(3) 0.031(3)
C6 0.082(5) 0.103(5) 0.044(4) 0.013(3) 0.042(3) 0.058(4)
C7 0.074(4) 0.104(5) 0.057(4) 0.011(3) 0.045(4) 0.050(4)
C8 0.048(3) 0.056(3) 0.049(3) 0.000(2) 0.032(3) 0.024(3)
C9 0.062(4) 0.088(4) 0.050(4) -0.024(3) 0.025(3) 0.035(4)
C10 0.055(3) 0.082(4) 0.055(4) -0.016(3) 0.027(3) 0.028(3)
C11 0.034(2) 0.043(3) 0.045(3) -0.006(2) 0.028(2) 0.010(2)
C12 0.047(3) 0.080(4) 0.047(3) -0.015(3) 0.026(3) 0.019(3)
C13 0.045(3) 0.093(4) 0.040(3) -0.016(3) 0.020(3) 0.028(3)
C14 0.037(2) 0.034(2) 0.053(3) -0.006(2) 0.034(3) 0.005(2)
Cu1 0.193(3) 0.210(3) 0.0788(17) 0.0640(18) 0.098(2) 0.151(3)
N1 0.042(2) 0.056(2) 0.032(2) 0.0028(16) 0.026(2) 0.0030(19)
O21 0.181(15) 0.161(13) 0.083(7) 0.041(7) 0.088(8) 0.096(11)
O21A 0.204(19) 0.161(14) 0.107(10) 0.065(10) 0.123(13) 0.119(13)
C21 0.099(6) 0.121(6) 0.070(5) 0.001(4) 0.066(5) 0.020(5)
C22 0.184(11) 0.138(8) 0.088(6) 0.005(5) 0.108(7) 0.031(7)
C23 0.169(11) 0.165(9) 0.059(5) 0.039(5) 0.076(6) 0.037(7)
C24 0.100(6) 0.104(6) 0.051(4) 0.023(4) 0.034(4) 0.021(5)
C25 0.072(4) 0.069(4) 0.053(4) 0.003(3) 0.038(3) 0.015(3)
C26 0.280(19) 0.241(15) 0.133(11) 0.009(10) 0.169(13) 0.058(13)
C27 0.167(12) 0.173(11) 0.065(6) 0.043(6) 0.064(7) 0.074(8)
N2 0.19(2) 0.29(2) 0.071(9) 0.072(12) 0.097(12) 0.159(18)
C28 0.34(4) 0.35(3) 0.116(16) 0.14(2) 0.18(2) 0.29(3)
N3 0.27(3) 0.27(3) 0.129(16) 0.113(15) 0.162(19) 0.21(2)
C29 0.26(3) 0.28(3) 0.095(15) 0.092(17) 0.117(19) 0.23(2)

loop_
_atom_type_symbol
_atom_type_description
_atom_type_scat_dispersion_real
_atom_type_scat_dispersion_imag
_atom_type_scat_source
C C 0.0033 0.0016 'International Tables Vol C Tables 4.2.6.8 and 6.1.1.4'
H H 0.0000 0.0000 'International Tables Vol C Tables 4.2.6.8 and 6.1.1.4'
N N 0.0061 0.0033 'International Tables Vol C Tables 4.2.6.8 and 6.1.1.4'
O O 0.0106 0.0060 'International Tables Vol C Tables 4.2.6.8 and 6.1.1.4'
Cu Cu 0.3201 1.2651 'International Tables Vol C Tables 4.2.6.8 and 6.1.1.4'
Zn Zn 0.2839 1.4301 'International Tables Vol C Tables 4.2.6.8 and 6.1.1.4'

loop_
_geom_angle_atom_site_label_1
_geom_angle_atom_site_label_2
_geom_angle_atom_site_label_3
_geom_angle
_geom_angle_site_symmetry_1
_geom_angle_site_symmetry_3
N1 Zn1 O1 97.85(18) . .
N1 Zn1 O3 98.44(18) . 3_455
O1 Zn1 O3 163.67(17) . 3_455
N1 Zn1 O4 110.41(17) . 4_453
O1 Zn1 O4 87.60(17) . 4_453
O3 Zn1 O4 87.89(16) 3_455 4_453
N1 Zn1 O2 96.33(19) . 2_453
O1 Zn1 O2 89.41(18) . 2_453
O3 Zn1 O2 87.59(17) 3_455 2_453
O4 Zn1 O2 153.25(17) 4_453 2_453
N1 Zn1 Zn1 170.90(14) . 2_453
O1 Zn1 Zn1 83.70(12) . 2_453
O3 Zn1 Zn1 80.02(11) 3_455 2_453
O4 Zn1 Zn1 78.57(11) 4_453 2_453
O2 Zn1 Zn1 74.67(13) 2_453 2_453
C1 O1 Zn1 121.6(3) . .
C1 O2 Zn1 133.1(4) . 2_453
C14 O3 Zn1 125.4(3) . 3_545
C14 O4 Zn1 127.0(3) . 4_443
O2 C1 O1 124.0(5) . .
O2 C1 C2 118.1(5) . .
O1 C1 C2 117.9(5) . .
C7 C2 C3 118.9(5) . .
C7 C2 C1 120.2(5) . .
C3 C2 C1 120.8(5) . .
C4 C3 C2 120.6(5) . .
C3 C4 C5 121.0(5) . .
C6 C5 C4 117.9(5) . .
C6 C5 C8 120.1(6) . .
C4 C5 C8 121.9(5) . .
C5 C6 C7 121.8(6) . .
C2 C7 C6 119.6(6) . .
C13 C8 C9 118.1(5) . .
C13 C8 C5 121.3(5) . .
C9 C8 C5 120.6(5) . .
C10 C9 C8 120.5(5) . .
C9 C10 C11 120.8(5) . .
C12 C11 C10 118.5(5) . .
C12 C11 C14 120.9(5) . .
C10 C11 C14 120.4(5) . .
C11 C12 C13 120.6(5) . .
C8 C13 C12 121.4(5) . .
O3 C14 O4 125.4(4) . .
O3 C14 C11 117.2(4) . .
O4 C14 C11 117.3(4) . .
O21 Cu1 O21A 147.8(8) . 7_465
O21 Cu1 Cu1 75.0(7) . 7_465
O21A Cu1 Cu1 75.6(7) 7_465 7_465
O21 Cu1 O21 120.5(5) . 7_465
O21A Cu1 O21 32.1(7) 7_465 7_465
Cu1 Cu1 O21 45.5(4) 7_465 7_465
O21 Cu1 N3 145.1(9) . .
O21A Cu1 N3 62.4(8) 7_465 .
Cu1 Cu1 N3 138.0(6) 7_465 .
O21 Cu1 N3 93.3(7) 7_465 .
O21 Cu1 O21A 31.6(7) . .
O21A Cu1 O21A 121.0(5) 7_465 .
Cu1 Cu1 O21A 45.4(5) 7_465 .
O21 Cu1 O21A 90.2(5) 7_465 .
N3 Cu1 O21A 176.5(7) . .
O21 Cu1 N2 61.7(8) . .
O21A Cu1 N2 144.3(9) 7_465 .
Cu1 Cu1 N2 136.5(5) 7_465 .
O21 Cu1 N2 175.8(9) 7_465 .
N3 Cu1 N2 84.0(7) . .
O21A Cu1 N2 92.5(7) . .
C21 N1 C25 116.9(6) . .
C21 N1 Zn1 121.6(5) . .
C25 N1 Zn1 121.2(4) . .
C23 O21 Cu1 154.8(17) . .
C23 O21 N2 110.4(12) . .
Cu1 O21 N2 75.0(8) . .
C23 O21 Cu1 112.5(12) . 7_465
Cu1 O21 Cu1 59.5(5) . 7_465
N2 O21 Cu1 134.3(8) . 7_465
C23 O21A Cu1 169.7(15) . 7_465
C23 O21A N3 117.7(12) . 7_465
Cu1 O21A N3 72.6(9) 7_465 7_465
C23 O21A Cu1 110.8(11) . .
Cu1 O21A Cu1 59.0(5) 7_465 .
N3 O21A Cu1 131.5(10) 7_465 .
N1 C21 C22 124.4(9) . .
C21 C22 C23 118.4(10) . .
C21 C22 C26 114.0(11) . .
C23 C22 C26 127.3(11) . .
O21A C23 O21 45.4(8) . .
O21A C23 C24 145.9(12) . .
O21 C23 C24 101.4(12) . .
O21A C23 C22 96.0(12) . .
O21 C23 C22 141.3(13) . .
C24 C23 C22 117.3(9) . .
C25 C24 C23 119.2(8) . .
C25 C24 C27 121.3(10) . .
C23 C24 C27 119.6(9) . .
N1 C25 C24 123.6(7) . .
N3 C26 C22 98.7(12) 7_465 .
N2 C27 C24 112.0(13) . .
C27 N2 C28 113.2(15) . .
C27 N2 O21 96.2(11) . .
C28 N2 O21 149.5(16) . .
C27 N2 Cu1 136.3(14) . .
C28 N2 Cu1 109.8(12) . .
O21 N2 Cu1 43.3(5) . .
N2 C28 C29 106(2) . .
C29 N3 C26 105.4(14) . 7_465
C29 N3 O21A 156.2(18) . 7_465
C26 N3 O21A 97.9(13) 7_465 7_465
C29 N3 Cu1 113.1(13) . .
C26 N3 Cu1 140.6(16) 7_465 .
O21A N3 Cu1 45.0(6) 7_465 .
N3 C29 C28 100(2) . .

loop_
_geom_bond_atom_site_label_1
_geom_bond_atom_site_label_2
_geom_bond_distance
_geom_bond_site_symmetry_2
Zn1 N1 1.995(5) .
Zn1 O1 2.019(4) .
Zn1 O3 2.027(3) 3_455
Zn1 O4 2.036(3) 4_453
Zn1 O2 2.040(4) 2_453
Zn1 Zn1 2.9562(18) 2_453
O1 C1 1.268(7) .
O2 C1 1.256(7) .
O2 Zn1 2.040(4) 2_453
O3 C14 1.262(6) .
O3 Zn1 2.027(3) 3_545
O4 C14 1.264(6) .
O4 Zn1 2.036(3) 4_443
C1 C2 1.475(7) .
C2 C7 1.390(9) .
C2 C3 1.410(8) .
C3 C4 1.385(8) .
C4 C5 1.403(8) .
C5 C6 1.387(8) .
C5 C8 1.481(8) .
C6 C7 1.410(8) .
C8 C13 1.368(8) .
C8 C9 1.416(8) .
C9 C10 1.375(8) .
C10 C11 1.397(8) .
C11 C12 1.380(7) .
C11 C14 1.494(6) .
C12 C13 1.392(8) .
Cu1 O21 1.420(12) .
Cu1 O21A 1.427(14) 7_465
Cu1 Cu1 1.716(4) 7_465
Cu1 O21 1.923(15) 7_465
Cu1 N3 1.924(17) .
Cu1 O21A 1.939(15) .
Cu1 N2 2.001(17) .
N1 C21 1.312(9) .
N1 C25 1.350(8) .
O21 C23 1.362(15) .
O21 N2 1.82(2) .
O21 Cu1 1.923(15) 7_465
O21A C23 1.335(17) .
O21A Cu1 1.427(14) 7_465
O21A N3 1.79(2) 7_465
C21 C22 1.395(12) .
C22 C23 1.399(16) .
C22 C26 1.575(15) .
C23 C24 1.398(15) .
C24 C25 1.376(10) .
C24 C27 1.437(14) .
C26 N3 1.52(2) 7_465
C27 N2 1.340(19) .
N2 C28 1.46(3) .
C28 C29 1.63(4) .
N3 C29 1.47(3) .
N3 C26 1.52(2) 7_465
N3 O21A 1.79(2) 7_465

loop_
_platon_squeeze_void_nr
_platon_squeeze_void_average_x
_platon_squeeze_void_average_y
_platon_squeeze_void_average_z
_platon_squeeze_void_volume
_platon_squeeze_void_count_electrons
_platon_squeeze_void_content
1 0.000 0.000 -0.010 839 166 ' '
2 0.500 0.500 -0.039 839 166 ' '
3 0.500 0.011 0.250 14 2 ' '
4 1.000 0.511 0.250 14 2 ' '
5 1.000 0.489 0.750 14 4 ' '
6 0.500 0.989 0.750 14 4 ' '
